data_4126832
loop_
_publ_author_name
'Kiernicki, John J.'
'Zeller, Matthias'
'Szymczak, Nathaniel K.'

_publ_section_title
;
 Hydrazine Capture and N-N Bond Cleavage at Iron Enabled by Flexible
 Appended Lewis Acids.
;
_journal_name_full 'Journal of the American Chemical Society'
_journal_paper_doi 10.1021/jacs.7b11465
_journal_year 2017
_chemical_formula_sum 'C27 H41 Br2 Fe N5'
_chemical_formula_weight 651.32
_space_group_crystal_system monoclinic
_space_group_IT_number 14
_space_group_name_Hall '-P 2ybc'
_space_group_name_H-M_alt 'P 1 21/c 1'
_symmetry_space_group_name_Hall '-P 2ybc'
_symmetry_space_group_name_H-M 'P 1 21/c 1'
_atom_sites_solution_hydrogens geom
_atom_sites_solution_primary direct
_atom_sites_solution_secondary difmap
_audit_creation_method SHELXL-2016/6
_cell_angle_alpha 90
_cell_angle_beta 104.4502(8)
_cell_angle_gamma 90
_cell_formula_units_Z 8
_cell_length_a 15.5028(3)
_cell_length_b 39.8514(7)
_cell_length_c 9.9718(2)
_cell_measurement_reflns_used 9930
_cell_measurement_temperature 150(2)
_cell_measurement_theta_max 79.1968
_cell_measurement_theta_min 2.9437
_cell_volume 5965.8(2)
_computing_cell_refinement 'SAINT V8.37A (Bruker, 2016)'
_computing_data_collection 'Apex3 v2016.9-0 (Bruker, 2016)'
_computing_data_reduction 'SAINT V8.37A (Bruker, 2016)'
_computing_structure_refinement
;  
SHELXL-2016/6 (Sheldrick, 2015, 2016), 
SHELXLE Rev714 (H\"ubschle et al., 2011)
;
_computing_structure_solution 'SHELXS-97 (Sheldrick, 2008)'
_diffrn_ambient_temperature 150(2)
_diffrn_measured_fraction_theta_full 0.986
_diffrn_measured_fraction_theta_max 0.937
_diffrn_measurement_device_type 'Bruker AXS D8 Quest CMOS diffractometer'
_diffrn_measurement_method 'omega and phi scans'
_diffrn_radiation_monochromator 'laterally graded multilayer (Goebel) mirror'
_diffrn_radiation_type CuK\a
_diffrn_radiation_wavelength 1.54178
_diffrn_reflns_av_R_equivalents 0.0531
_diffrn_reflns_av_unetI/netI 0.0468
_diffrn_reflns_Laue_measured_fraction_full 0.986
_diffrn_reflns_Laue_measured_fraction_max 0.937
_diffrn_reflns_limit_h_max 19
_diffrn_reflns_limit_h_min -15
_diffrn_reflns_limit_k_max 49
_diffrn_reflns_limit_k_min -48
_diffrn_reflns_limit_l_max 12
_diffrn_reflns_limit_l_min -12
_diffrn_reflns_number 34400
_diffrn_reflns_point_group_measured_fraction_full 0.986
_diffrn_reflns_point_group_measured_fraction_max 0.937
_diffrn_reflns_theta_full 67.679
_diffrn_reflns_theta_max 79.864
_diffrn_reflns_theta_min 2.943
_diffrn_source 'I-mu-S microsource X-ray tube'
_exptl_absorpt_coefficient_mu 7.365
_exptl_absorpt_correction_T_max 0.7543
_exptl_absorpt_correction_T_min 0.4536
_exptl_absorpt_correction_type multi-scan
_exptl_absorpt_process_details
;
 SADABS 2016/2: Krause, L., Herbst-Irmer, R., Sheldrick G.M. & Stalke D.,
 J. Appl. Cryst. 48 (2015) 3-10
;
_exptl_crystal_colour yellow
_exptl_crystal_density_diffrn 1.450
_exptl_crystal_description block
_exptl_crystal_F_000 2672
_exptl_crystal_size_max 0.320
_exptl_crystal_size_mid 0.210
_exptl_crystal_size_min 0.130
_refine_diff_density_max 0.776
_refine_diff_density_min -0.757
_refine_diff_density_rms 0.086
_refine_ls_extinction_coef 0.000188(19)
_refine_ls_extinction_expression Fc^*^=kFc[1+0.001xFc^2^\l^3^/sin(2\q)]^-1/4^
_refine_ls_extinction_method 'SHELXL-2016/6 (Sheldrick 2016)'
_refine_ls_goodness_of_fit_ref 1.042
_refine_ls_hydrogen_treatment constr
_refine_ls_matrix_type full
_refine_ls_number_parameters 648
_refine_ls_number_reflns 12191
_refine_ls_number_restraints 0
_refine_ls_restrained_S_all 1.042
_refine_ls_R_factor_all 0.0410
_refine_ls_R_factor_gt 0.0367
_refine_ls_shift/su_max 0.002
_refine_ls_shift/su_mean 0.000
_refine_ls_structure_factor_coef Fsqd
_refine_ls_weighting_details 'w=1/[\s^2^(Fo^2^)+(0.0377P)^2^+6.4517P] where P=(Fo^2^+2Fc^2^)/3'
_refine_ls_weighting_scheme calc
_refine_ls_wR_factor_gt 0.0911
_refine_ls_wR_factor_ref 0.0937
_reflns_Friedel_coverage 0.000
_reflns_number_gt 11147
_reflns_number_total 12191
_reflns_threshold_expression 'I > 2\s(I)'
_cod_data_source_file BuPDPFeBr2.cif
_cod_data_source_block JK1260_0m
_cod_database_code 4126832
_shelx_shelxl_version_number 2016/6
_shelx_space_group_comment
;
The symmetry employed for this shelxl refinement is uniquely defined
by the following loop, which should always be used as a source of
symmetry information in preference to the above space-group names.
They are only intended as comments.
;
_shelx_estimated_absorpt_t_min 0.202
_shelx_estimated_absorpt_t_max 0.448

loop_
_space_group_symop_operation_xyz
'x, y, z'
'-x, y+1/2, -z+1/2'
'-x, -y, -z'
'x, -y-1/2, z-1/2'

loop_
_atom_site_label
_atom_site_type_symbol
_atom_site_fract_x
_atom_site_fract_y
_atom_site_fract_z
_atom_site_U_iso_or_equiv
_atom_site_adp_type
_atom_site_occupancy
_atom_site_site_symmetry_order
_atom_site_calc_flag
_atom_site_refinement_flags_posn
_atom_site_refinement_flags_adp
C1 C -0.03329(15) -0.00372(6) 0.7769(3) 0.0170(5) Uani 1 1 d . .
C2 C -0.04983(16) -0.03765(7) 0.7469(3) 0.0203(5) Uani 1 1 d . .
H2 H -0.092110 -0.049629 0.782810 0.024 Uiso 1 1 calc R U
C3 C -0.00287(16) -0.05342(6) 0.6633(3) 0.0203(5) Uani 1 1 d . .
H3 H -0.014288 -0.076305 0.638525 0.024 Uiso 1 1 calc R U
C4 C 0.06073(16) -0.03580(6) 0.6160(3) 0.0185(5) Uani 1 1 d . .
H4 H 0.093051 -0.046336 0.558267 0.022 Uiso 1 1 calc R U
C5 C 0.07627(15) -0.00244(6) 0.6545(3) 0.0171(5) Uani 1 1 d . .
C6 C -0.08517(16) 0.01679(6) 0.8501(3) 0.0185(5) Uani 1 1 d . .
C7 C -0.15749(16) 0.00838(7) 0.9032(3) 0.0213(5) Uani 1 1 d . .
H7 H -0.180773 -0.013414 0.910312 0.026 Uiso 1 1 calc R U
C8 C -0.18821(16) 0.03839(7) 0.9432(3) 0.0199(5) Uani 1 1 d . .
C9 C -0.27086(16) 0.04365(7) 0.9973(3) 0.0225(5) Uani 1 1 d . .
C10 C -0.3029(2) 0.00886(8) 1.0319(4) 0.0337(7) Uani 1 1 d . .
H10A H -0.354161 0.011535 1.072014 0.051 Uiso 1 1 calc R U
H10B H -0.254598 -0.002499 1.098685 0.051 Uiso 1 1 calc R U
H10C H -0.320397 -0.004570 0.947165 0.051 Uiso 1 1 calc R U
C11 C -0.34492(17) 0.05974(9) 0.8829(3) 0.0303(6) Uani 1 1 d . .
H11A H -0.327551 0.082644 0.865161 0.045 Uiso 1 1 calc R U
H11B H -0.400465 0.060368 0.912908 0.045 Uiso 1 1 calc R U
H11C H -0.353819 0.046443 0.797860 0.045 Uiso 1 1 calc R U
C12 C -0.25273(18) 0.06525(8) 1.1291(3) 0.0281(6) Uani 1 1 d . .
H12A H -0.241298 0.088462 1.106095 0.042 Uiso 1 1 calc R U
H12B H -0.200613 0.056448 1.196951 0.042 Uiso 1 1 calc R U
H12C H -0.304705 0.064592 1.168349 0.042 Uiso 1 1 calc R U
C13 C 0.14420(15) 0.01842(6) 0.6170(3) 0.0169(5) Uani 1 1 d . .
C14 C 0.21089(16) 0.01044(7) 0.5507(3) 0.0202(5) Uani 1 1 d . .
H14 H 0.220902 -0.010663 0.512877 0.024 Uiso 1 1 calc R U
C15 C 0.25918(16) 0.03949(7) 0.5514(3) 0.0198(5) Uani 1 1 d . .
C16 C 0.34231(17) 0.04467(7) 0.4977(3) 0.0248(6) Uani 1 1 d . .
C17 C 0.3557(2) 0.01311(8) 0.4165(4) 0.0361(7) Uani 1 1 d . .
H17A H 0.303158 0.009605 0.339572 0.054 Uiso 1 1 calc R U
H17B H 0.364261 -0.006413 0.478150 0.054 Uiso 1 1 calc R U
H17C H 0.408383 0.016035 0.379962 0.054 Uiso 1 1 calc R U
C18 C 0.42442(18) 0.04878(9) 0.6202(3) 0.0344(7) Uani 1 1 d . .
H18A H 0.478230 0.049764 0.585553 0.052 Uiso 1 1 calc R U
H18B H 0.428432 0.029637 0.683131 0.052 Uiso 1 1 calc R U
H18C H 0.418961 0.069565 0.669948 0.052 Uiso 1 1 calc R U
C19 C 0.3328(2) 0.07508(8) 0.3997(3) 0.0323(7) Uani 1 1 d . .
H19A H 0.279269 0.072392 0.323681 0.048 Uiso 1 1 calc R U
H19B H 0.385278 0.076558 0.361966 0.048 Uiso 1 1 calc R U
H19C H 0.327713 0.095644 0.451112 0.048 Uiso 1 1 calc R U
C20 C -0.13451(16) 0.09937(6) 0.9332(3) 0.0202(5) Uani 1 1 d . .
H20A H -0.195335 0.106541 0.935068 0.024 Uiso 1 1 calc R U
H20B H -0.119560 0.110267 0.852647 0.024 Uiso 1 1 calc R U
C21 C -0.06922(17) 0.11117(7) 1.0651(3) 0.0240(6) Uani 1 1 d . .
H21A H -0.009379 0.102008 1.068305 0.029 Uiso 1 1 calc R U
H21B H -0.088026 0.102424 1.146273 0.029 Uiso 1 1 calc R U
C22 C -0.06414(19) 0.14928(7) 1.0731(4) 0.0320(7) Uani 1 1 d . .
H22A H -0.040358 0.157950 0.996408 0.038 Uiso 1 1 calc R U
H22B H -0.124730 0.158575 1.062010 0.038 Uiso 1 1 calc R U
C23 C -0.0047(2) 0.16080(9) 1.2104(4) 0.0394(8) Uani 1 1 d . .
H23A H 0.054087 0.150369 1.224400 0.059 Uiso 1 1 calc R U
H23B H -0.031445 0.154188 1.285780 0.059 Uiso 1 1 calc R U
H23C H 0.001473 0.185264 1.209804 0.059 Uiso 1 1 calc R U
C24 C 0.24341(18) 0.09829(7) 0.6514(3) 0.0245(6) Uani 1 1 d . .
H24A H 0.306675 0.101877 0.651901 0.029 Uiso 1 1 calc R U
H24B H 0.237226 0.102484 0.746441 0.029 Uiso 1 1 calc R U
C25 C 0.1867(2) 0.12358(7) 0.5539(3) 0.0286(6) Uani 1 1 d . .
H25A H 0.123183 0.116976 0.533919 0.034 Uiso 1 1 calc R U
H25B H 0.204651 0.124185 0.465377 0.034 Uiso 1 1 calc R U
C26 C 0.1994(3) 0.15840(9) 0.6222(5) 0.0506(10) Uani 1 1 d . .
H26A H 0.184423 0.157071 0.712992 0.061 Uiso 1 1 calc R U
H26B H 0.262846 0.164870 0.639476 0.061 Uiso 1 1 calc R U
C27 C 0.1439(3) 0.18485(9) 0.5376(5) 0.0528(10) Uani 1 1 d . .
H27A H 0.162798 0.188076 0.451721 0.079 Uiso 1 1 calc R U
H27B H 0.151074 0.205919 0.589858 0.079 Uiso 1 1 calc R U
H27C H 0.081207 0.178020 0.515213 0.079 Uiso 1 1 calc R U
C28 C 0.58821(16) 0.25414(6) 0.7754(3) 0.0183(5) Uani 1 1 d . .
C29 C 0.58002(17) 0.28901(7) 0.7756(3) 0.0215(5) Uani 1 1 d . .
H29 H 0.613352 0.302746 0.728992 0.026 Uiso 1 1 calc R U
C30 C 0.52205(17) 0.30310(7) 0.8454(3) 0.0234(5) Uani 1 1 d . .
H30 H 0.515342 0.326777 0.847296 0.028 Uiso 1 1 calc R U
C31 C 0.47387(17) 0.28265(7) 0.9126(3) 0.0220(5) Uani 1 1 d . .
H31 H 0.435224 0.292066 0.962932 0.026 Uiso 1 1 calc R U
C32 C 0.48323(16) 0.24806(7) 0.9047(3) 0.0190(5) Uani 1 1 d . .
C33 C 0.65188(16) 0.23638(6) 0.7145(3) 0.0192(5) Uani 1 1 d . .
C34 C 0.71737(17) 0.24848(7) 0.6535(3) 0.0209(5) Uani 1 1 d . .
H34 H 0.726892 0.271130 0.631223 0.025 Uiso 1 1 calc R U
C35 C 0.76555(17) 0.22073(7) 0.6322(3) 0.0205(5) Uani 1 1 d . .
C36 C 0.85006(18) 0.21986(8) 0.5804(3) 0.0263(6) Uani 1 1 d . .
C37 C 0.8423(2) 0.19658(8) 0.4555(3) 0.0329(7) Uani 1 1 d . .
H37A H 0.787820 0.201942 0.384581 0.049 Uiso 1 1 calc R U
H37B H 0.839904 0.173209 0.484925 0.049 Uiso 1 1 calc R U
H37C H 0.894104 0.199717 0.417209 0.049 Uiso 1 1 calc R U
C38 C 0.92949(19) 0.20927(10) 0.6986(3) 0.0369(7) Uani 1 1 d . .
H38A H 0.920108 0.186349 0.727621 0.055 Uiso 1 1 calc R U
H38B H 0.934808 0.224585 0.777096 0.055 Uiso 1 1 calc R U
H38C H 0.984237 0.210111 0.666378 0.055 Uiso 1 1 calc R U
C39 C 0.8671(2) 0.25569(8) 0.5359(4) 0.0371(7) Uani 1 1 d . .
H39A H 0.922503 0.256118 0.505337 0.056 Uiso 1 1 calc R U
H39B H 0.872390 0.270992 0.614467 0.056 Uiso 1 1 calc R U
H39C H 0.817434 0.262787 0.459598 0.056 Uiso 1 1 calc R U
C40 C 0.43124(16) 0.22403(7) 0.9629(3) 0.0198(5) Uani 1 1 d . .
C41 C 0.36426(17) 0.22912(7) 1.0313(3) 0.0227(5) Uani 1 1 d . .
H41 H 0.344395 0.249980 1.058712 0.027 Uiso 1 1 calc R U
C42 C 0.33265(16) 0.19756(7) 1.0512(3) 0.0215(5) Uani 1 1 d . .
C43 C 0.25457(17) 0.18887(7) 1.1120(3) 0.0254(6) Uani 1 1 d . .
C44 C 0.17300(19) 0.17994(9) 0.9941(4) 0.0357(7) Uani 1 1 d . .
H44A H 0.160747 0.198297 0.926646 0.054 Uiso 1 1 calc R U
H44B H 0.121196 0.176494 1.032205 0.054 Uiso 1 1 calc R U
H44C H 0.185088 0.159322 0.948392 0.054 Uiso 1 1 calc R U
C45 C 0.27581(19) 0.16008(8) 1.2182(3) 0.0296(6) Uani 1 1 d . .
H45A H 0.286410 0.139388 1.171631 0.044 Uiso 1 1 calc R U
H45B H 0.225394 0.156800 1.259655 0.044 Uiso 1 1 calc R U
H45C H 0.329149 0.165733 1.290835 0.044 Uiso 1 1 calc R U
C46 C 0.2317(2) 0.22002(8) 1.1864(4) 0.0363(7) Uani 1 1 d . .
H46A H 0.214777 0.238420 1.119784 0.054 Uiso 1 1 calc R U
H46B H 0.283741 0.226685 1.259572 0.054 Uiso 1 1 calc R U
H46C H 0.181967 0.214875 1.227313 0.054 Uiso 1 1 calc R U
C47 C 0.74432(18) 0.15777(7) 0.6718(3) 0.0254(6) Uani 1 1 d . .
H47A H 0.735786 0.146915 0.756887 0.031 Uiso 1 1 calc R U
H47B H 0.807088 0.154365 0.668925 0.031 Uiso 1 1 calc R U
C48 C 0.6835(2) 0.14127(8) 0.5463(3) 0.0303(6) Uani 1 1 d . .
H48A H 0.693980 0.151448 0.461182 0.036 Uiso 1 1 calc R U
H48B H 0.620750 0.145523 0.547061 0.036 Uiso 1 1 calc R U
C49 C 0.6991(3) 0.10361(9) 0.5438(4) 0.0436(8) Uani 1 1 d . .
H49A H 0.760261 0.099254 0.534670 0.052 Uiso 1 1 calc R U
H49B H 0.693426 0.093575 0.631985 0.052 Uiso 1 1 calc R U
C50 C 0.6327(3) 0.08746(10) 0.4244(5) 0.0547(10) Uani 1 1 d . .
H50A H 0.637914 0.097553 0.337208 0.082 Uiso 1 1 calc R U
H50B H 0.572255 0.091019 0.435441 0.082 Uiso 1 1 calc R U
H50C H 0.644691 0.063338 0.423231 0.082 Uiso 1 1 calc R U
C51 C 0.37160(17) 0.13912(7) 0.9719(3) 0.0233(5) Uani 1 1 d . .
H51A H 0.377396 0.134335 0.877148 0.028 Uiso 1 1 calc R U
H51B H 0.310622 0.132601 0.975658 0.028 Uiso 1 1 calc R U
C52 C 0.43772(18) 0.11724(7) 1.0731(3) 0.0264(6) Uani 1 1 d . .
H52A H 0.427787 0.119316 1.167077 0.032 Uiso 1 1 calc R U
H52B H 0.499343 0.124523 1.077006 0.032 Uiso 1 1 calc R U
C53 C 0.4244(2) 0.08052(8) 1.0237(4) 0.0388(8) Uani 1 1 d . .
H53A H 0.361319 0.074232 1.013671 0.047 Uiso 1 1 calc R U
H53B H 0.436758 0.078776 0.931239 0.047 Uiso 1 1 calc R U
C54 C 0.4829(2) 0.05600(8) 1.1201(4) 0.0383(8) Uani 1 1 d . .
H54A H 0.476245 0.033642 1.077789 0.057 Uiso 1 1 calc R U
H54B H 0.465414 0.055235 1.207914 0.057 Uiso 1 1 calc R U
H54C H 0.545207 0.063150 1.137259 0.057 Uiso 1 1 calc R U
N1 N 0.02890(13) 0.01342(5) 0.7319(2) 0.0161(4) Uani 1 1 d . .
N2 N -0.06977(13) 0.04992(5) 0.8589(2) 0.0176(4) Uani 1 1 d . .
N3 N -0.13368(14) 0.06275(5) 0.9153(2) 0.0184(4) Uani 1 1 d . .
N4 N 0.14962(13) 0.05064(5) 0.6559(2) 0.0176(4) Uani 1 1 d . .
N5 N 0.21999(13) 0.06326(6) 0.6148(2) 0.0188(4) Uani 1 1 d . .
N6 N 0.53992(13) 0.23418(5) 0.8374(2) 0.0187(4) Uani 1 1 d . .
N7 N 0.65660(14) 0.20298(6) 0.7278(2) 0.0202(4) Uani 1 1 d . .
N8 N 0.72669(14) 0.19379(6) 0.6774(2) 0.0209(4) Uani 1 1 d . .
N9 N 0.44266(14) 0.19129(6) 0.9421(2) 0.0194(4) Uani 1 1 d . .
N10 N 0.38175(14) 0.17546(6) 0.9963(2) 0.0204(4) Uani 1 1 d . .
Fe5 Fe 0.55539(3) 0.18171(2) 0.83476(4) 0.01936(10) Uani 1 1 d . .
Fe6 Fe 0.04710(2) 0.06532(2) 0.77500(4) 0.01680(9) Uani 1 1 d . .
Br1 Br 0.15747(2) 0.08204(2) 0.98617(3) 0.02313(8) Uani 1 1 d . .
Br2 Br -0.03628(2) 0.10862(2) 0.62085(3) 0.02700(8) Uani 1 1 d . .
Br3 Br 0.66743(2) 0.15694(2) 1.02627(3) 0.02532(8) Uani 1 1 d . .
Br4 Br 0.46366(2) 0.14764(2) 0.64875(3) 0.03449(9) Uani 1 1 d . .

loop_
_atom_site_aniso_label
_atom_site_aniso_U_11
_atom_site_aniso_U_22
_atom_site_aniso_U_33
_atom_site_aniso_U_23
_atom_site_aniso_U_13
_atom_site_aniso_U_12
C1 0.0069(10) 0.0175(12) 0.0266(12) 0.0025(10) 0.0044(9) 0.0020(9)
C2 0.0114(11) 0.0169(12) 0.0331(13) 0.0032(10) 0.0065(10) -0.0004(9)
C3 0.0141(11) 0.0139(12) 0.0310(13) 0.0013(10) 0.0018(10) 0.0014(9)
C4 0.0118(10) 0.0173(12) 0.0252(12) -0.0011(10) 0.0021(9) 0.0037(9)
C5 0.0076(10) 0.0182(12) 0.0248(12) 0.0023(10) 0.0028(9) 0.0039(9)
C6 0.0107(10) 0.0167(12) 0.0284(12) 0.0013(10) 0.0057(9) 0.0013(9)
C7 0.0118(11) 0.0181(12) 0.0351(14) 0.0039(11) 0.0077(10) -0.0005(9)
C8 0.0095(10) 0.0215(13) 0.0295(13) 0.0016(10) 0.0063(9) 0.0008(9)
C9 0.0090(10) 0.0262(14) 0.0337(14) 0.0007(11) 0.0077(10) 0.0017(10)
C10 0.0193(13) 0.0341(17) 0.0547(19) 0.0010(14) 0.0222(13) -0.0043(12)
C11 0.0106(11) 0.0450(18) 0.0351(15) -0.0009(13) 0.0054(11) 0.0047(12)
C12 0.0137(12) 0.0396(17) 0.0326(14) 0.0014(13) 0.0089(10) 0.0062(11)
C13 0.0111(10) 0.0163(12) 0.0228(11) 0.0014(9) 0.0031(9) 0.0023(9)
C14 0.0121(11) 0.0194(12) 0.0309(13) -0.0007(10) 0.0087(10) 0.0012(10)
C15 0.0110(11) 0.0217(13) 0.0276(12) -0.0003(10) 0.0067(9) 0.0014(10)
C16 0.0146(12) 0.0292(15) 0.0342(14) -0.0022(12) 0.0129(11) -0.0005(11)
C17 0.0295(15) 0.0338(17) 0.0549(19) -0.0048(15) 0.0293(15) 0.0005(13)
C18 0.0135(12) 0.0449(19) 0.0450(17) 0.0033(15) 0.0076(12) -0.0003(12)
C19 0.0285(15) 0.0345(16) 0.0403(16) 0.0015(13) 0.0209(13) -0.0013(13)
C20 0.0145(11) 0.0153(12) 0.0326(13) 0.0026(10) 0.0090(10) 0.0063(9)
C21 0.0149(12) 0.0216(13) 0.0361(14) -0.0008(11) 0.0078(11) 0.0040(10)
C22 0.0192(13) 0.0217(14) 0.0518(18) -0.0025(13) 0.0028(13) 0.0010(11)
C23 0.0267(15) 0.0353(17) 0.056(2) -0.0139(16) 0.0094(14) -0.0060(13)
C24 0.0184(12) 0.0212(13) 0.0374(14) -0.0057(11) 0.0133(11) -0.0093(11)
C25 0.0263(14) 0.0211(14) 0.0435(16) 0.0014(12) 0.0181(12) -0.0024(11)
C26 0.049(2) 0.0305(18) 0.067(3) -0.0057(17) 0.0044(19) -0.0036(16)
C27 0.062(3) 0.0308(19) 0.068(3) -0.0033(18) 0.019(2) 0.0048(17)
C28 0.0095(10) 0.0175(12) 0.0277(12) 0.0005(10) 0.0042(9) -0.0007(9)
C29 0.0142(11) 0.0156(12) 0.0349(14) 0.0027(11) 0.0067(10) -0.0015(10)
C30 0.0171(12) 0.0143(12) 0.0375(14) 0.0007(11) 0.0041(11) 0.0004(10)
C31 0.0130(11) 0.0173(12) 0.0366(14) -0.0021(11) 0.0078(10) 0.0010(10)
C32 0.0092(10) 0.0192(12) 0.0285(12) 0.0017(10) 0.0044(9) 0.0002(9)
C33 0.0114(11) 0.0164(12) 0.0289(12) 0.0021(10) 0.0035(9) 0.0001(9)
C34 0.0147(11) 0.0183(12) 0.0310(13) 0.0020(10) 0.0079(10) -0.0014(10)
C35 0.0141(11) 0.0217(13) 0.0260(12) 0.0003(10) 0.0056(9) -0.0005(10)
C36 0.0178(12) 0.0322(15) 0.0321(14) 0.0001(12) 0.0122(11) 0.0017(11)
C37 0.0304(15) 0.0386(17) 0.0349(15) -0.0018(13) 0.0180(12) 0.0044(13)
C38 0.0166(13) 0.058(2) 0.0378(16) -0.0043(15) 0.0108(12) 0.0008(14)
C39 0.0323(16) 0.0358(17) 0.0532(19) 0.0004(15) 0.0296(15) -0.0070(14)
C40 0.0113(11) 0.0180(12) 0.0295(13) 0.0030(10) 0.0040(10) 0.0000(9)
C41 0.0148(11) 0.0219(13) 0.0328(13) 0.0008(11) 0.0090(10) 0.0015(10)
C42 0.0107(11) 0.0227(13) 0.0325(13) 0.0027(11) 0.0076(10) 0.0010(10)
C43 0.0153(12) 0.0256(14) 0.0387(15) 0.0037(12) 0.0130(11) -0.0014(11)
C44 0.0139(12) 0.0456(19) 0.0480(18) 0.0068(15) 0.0086(12) -0.0013(12)
C45 0.0232(13) 0.0305(15) 0.0385(16) 0.0028(13) 0.0141(12) -0.0042(12)
C46 0.0280(15) 0.0353(17) 0.0546(19) 0.0007(15) 0.0272(14) 0.0021(13)
C47 0.0211(13) 0.0181(13) 0.0391(15) 0.0055(11) 0.0113(11) 0.0079(10)
C48 0.0238(14) 0.0242(14) 0.0440(17) -0.0015(13) 0.0107(12) 0.0040(11)
C49 0.045(2) 0.0301(17) 0.053(2) -0.0020(15) 0.0081(16) 0.0008(15)
C50 0.062(3) 0.041(2) 0.061(2) -0.0157(19) 0.016(2) -0.0097(19)
C51 0.0161(12) 0.0193(13) 0.0359(14) 0.0006(11) 0.0091(10) -0.0056(10)
C52 0.0173(12) 0.0218(13) 0.0420(16) 0.0053(12) 0.0109(11) -0.0005(11)
C53 0.0206(14) 0.0264(16) 0.067(2) -0.0031(15) 0.0070(14) -0.0004(12)
C54 0.0263(15) 0.0261(15) 0.068(2) 0.0040(15) 0.0221(15) 0.0043(13)
N1 0.0082(8) 0.0145(10) 0.0258(10) 0.0018(8) 0.0043(8) 0.0010(8)
N2 0.0090(9) 0.0154(10) 0.0298(11) 0.0013(9) 0.0074(8) 0.0018(8)
N3 0.0113(9) 0.0170(10) 0.0293(11) 0.0027(9) 0.0093(8) 0.0038(8)
N4 0.0104(9) 0.0179(10) 0.0256(10) 0.0011(9) 0.0066(8) -0.0014(8)
N5 0.0100(9) 0.0196(11) 0.0283(11) -0.0005(9) 0.0077(8) -0.0032(8)
N6 0.0097(9) 0.0165(10) 0.0297(11) 0.0018(9) 0.0047(8) -0.0001(8)
N7 0.0132(9) 0.0173(10) 0.0319(11) 0.0007(9) 0.0086(8) 0.0006(8)
N8 0.0151(10) 0.0190(11) 0.0308(11) 0.0028(9) 0.0099(9) 0.0037(8)
N9 0.0115(9) 0.0183(10) 0.0295(11) 0.0016(9) 0.0073(8) -0.0016(8)
N10 0.0119(9) 0.0186(11) 0.0322(11) 0.0003(9) 0.0083(8) -0.0034(8)
Fe5 0.01333(18) 0.01346(19) 0.0318(2) 0.00094(16) 0.00668(16) -0.00049(15)
Fe6 0.01053(17) 0.01249(19) 0.0283(2) -0.00024(16) 0.00665(15) -0.00001(14)
Br1 0.01571(13) 0.02426(15) 0.02987(14) -0.00167(11) 0.00654(10) -0.00722(10)
Br2 0.02495(14) 0.02274(15) 0.03689(16) 0.00825(11) 0.01443(12) 0.01158(11)
Br3 0.01872(13) 0.02382(15) 0.03442(15) 0.00337(11) 0.00847(11) 0.00918(11)
Br4 0.03303(17) 0.03546(18) 0.03775(17) -0.00861(13) 0.01404(13) -0.02175(14)

loop_
_atom_type_symbol
_atom_type_description
_atom_type_scat_dispersion_real
_atom_type_scat_dispersion_imag
_atom_type_scat_source
C C 0.0181 0.0091 'International Tables Vol C Tables 4.2.6.8 and 6.1.1.4'
H H 0.0000 0.0000 'International Tables Vol C Tables 4.2.6.8 and 6.1.1.4'
N N 0.0311 0.0180 'International Tables Vol C Tables 4.2.6.8 and 6.1.1.4'
Fe Fe -1.1336 3.1974 'International Tables Vol C Tables 4.2.6.8 and 6.1.1.4'
Br Br -0.6763 1.2805 'International Tables Vol C Tables 4.2.6.8 and 6.1.1.4'

loop_
_geom_angle_atom_site_label_1
_geom_angle_atom_site_label_2
_geom_angle_atom_site_label_3
_geom_angle
N1 C1 C2 121.9(2)
N1 C1 C6 114.3(2)
C2 C1 C6 123.6(2)
C3 C2 C1 118.2(2)
C3 C2 H2 120.9
C1 C2 H2 120.9
C4 C3 C2 120.0(2)
C4 C3 H3 120.0
C2 C3 H3 120.0
C3 C4 C5 118.7(2)
C3 C4 H4 120.7
C5 C4 H4 120.7
N1 C5 C4 121.7(2)
N1 C5 C13 114.2(2)
C4 C5 C13 124.1(2)
N2 C6 C7 111.0(2)
N2 C6 C1 118.1(2)
C7 C6 C1 130.5(2)
C8 C7 C6 105.6(2)
C8 C7 H7 127.2
C6 C7 H7 127.2
N3 C8 C7 106.4(2)
N3 C8 C9 126.5(2)
C7 C8 C9 127.0(2)
C8 C9 C12 112.9(2)
C8 C9 C10 107.6(2)
C12 C9 C10 108.2(2)
C8 C9 C11 109.4(2)
C12 C9 C11 110.1(2)
C10 C9 C11 108.5(2)
C9 C10 H10A 109.5
C9 C10 H10B 109.5
H10A C10 H10B 109.5
C9 C10 H10C 109.5
H10A C10 H10C 109.5
H10B C10 H10C 109.5
C9 C11 H11A 109.5
C9 C11 H11B 109.5
H11A C11 H11B 109.5
C9 C11 H11C 109.5
H11A C11 H11C 109.5
H11B C11 H11C 109.5
C9 C12 H12A 109.5
C9 C12 H12B 109.5
H12A C12 H12B 109.5
C9 C12 H12C 109.5
H12A C12 H12C 109.5
H12B C12 H12C 109.5
N4 C13 C14 110.8(2)
N4 C13 C5 118.0(2)
C14 C13 C5 131.1(2)
C15 C14 C13 105.8(2)
C15 C14 H14 127.1
C13 C14 H14 127.1
N5 C15 C14 106.4(2)
N5 C15 C16 125.5(2)
C14 C15 C16 128.1(2)
C15 C16 C18 109.9(2)
C15 C16 C17 108.1(2)
C18 C16 C17 108.2(3)
C15 C16 C19 111.9(2)
C18 C16 C19 110.4(3)
C17 C16 C19 108.2(2)
C16 C17 H17A 109.5
C16 C17 H17B 109.5
H17A C17 H17B 109.5
C16 C17 H17C 109.5
H17A C17 H17C 109.5
H17B C17 H17C 109.5
C16 C18 H18A 109.5
C16 C18 H18B 109.5
H18A C18 H18B 109.5
C16 C18 H18C 109.5
H18A C18 H18C 109.5
H18B C18 H18C 109.5
C16 C19 H19A 109.5
C16 C19 H19B 109.5
H19A C19 H19B 109.5
C16 C19 H19C 109.5
H19A C19 H19C 109.5
H19B C19 H19C 109.5
N3 C20 C21 112.8(2)
N3 C20 H20A 109.0
C21 C20 H20A 109.0
N3 C20 H20B 109.0
C21 C20 H20B 109.0
H20A C20 H20B 107.8
C20 C21 C22 111.6(2)
C20 C21 H21A 109.3
C22 C21 H21A 109.3
C20 C21 H21B 109.3
C22 C21 H21B 109.3
H21A C21 H21B 108.0
C23 C22 C21 111.1(3)
C23 C22 H22A 109.4
C21 C22 H22A 109.4
C23 C22 H22B 109.4
C21 C22 H22B 109.4
H22A C22 H22B 108.0
C22 C23 H23A 109.5
C22 C23 H23B 109.5
H23A C23 H23B 109.5
C22 C23 H23C 109.5
H23A C23 H23C 109.5
H23B C23 H23C 109.5
N5 C24 C25 113.9(2)
N5 C24 H24A 108.8
C25 C24 H24A 108.8
N5 C24 H24B 108.8
C25 C24 H24B 108.8
H24A C24 H24B 107.7
C24 C25 C26 109.0(3)
C24 C25 H25A 109.9
C26 C25 H25A 109.9
C24 C25 H25B 109.9
C26 C25 H25B 109.9
H25A C25 H25B 108.3
C27 C26 C25 113.4(3)
C27 C26 H26A 108.9
C25 C26 H26A 108.9
C27 C26 H26B 108.9
C25 C26 H26B 108.9
H26A C26 H26B 107.7
C26 C27 H27A 109.5
C26 C27 H27B 109.5
H27A C27 H27B 109.5
C26 C27 H27C 109.5
H27A C27 H27C 109.5
H27B C27 H27C 109.5
N6 C28 C29 121.8(2)
N6 C28 C33 114.5(2)
C29 C28 C33 123.6(2)
C30 C29 C28 118.4(2)
C30 C29 H29 120.8
C28 C29 H29 120.8
C31 C30 C29 120.0(2)
C31 C30 H30 120.0
C29 C30 H30 120.0
C30 C31 C32 118.7(2)
C30 C31 H31 120.7
C32 C31 H31 120.7
N6 C32 C31 121.6(2)
N6 C32 C40 114.9(2)
C31 C32 C40 123.5(2)
N7 C33 C34 111.1(2)
N7 C33 C28 117.8(2)
C34 C33 C28 130.8(2)
C35 C34 C33 105.7(2)
C35 C34 H34 127.1
C33 C34 H34 127.1
N8 C35 C34 106.2(2)
N8 C35 C36 125.7(2)
C34 C35 C36 127.9(2)
C35 C36 C37 112.9(2)
C35 C36 C38 109.8(2)
C37 C36 C38 110.0(3)
C35 C36 C39 107.5(2)
C37 C36 C39 108.2(3)
C38 C36 C39 108.3(3)
C36 C37 H37A 109.5
C36 C37 H37B 109.5
H37A C37 H37B 109.5
C36 C37 H37C 109.5
H37A C37 H37C 109.5
H37B C37 H37C 109.5
C36 C38 H38A 109.5
C36 C38 H38B 109.5
H38A C38 H38B 109.5
C36 C38 H38C 109.5
H38A C38 H38C 109.5
H38B C38 H38C 109.5
C36 C39 H39A 109.5
C36 C39 H39B 109.5
H39A C39 H39B 109.5
C36 C39 H39C 109.5
H39A C39 H39C 109.5
H39B C39 H39C 109.5
N9 C40 C41 111.2(2)
N9 C40 C32 118.0(2)
C41 C40 C32 130.7(2)
C42 C41 C40 105.8(2)
C42 C41 H41 127.1
C40 C41 H41 127.1
N10 C42 C41 106.1(2)
N10 C42 C43 126.2(2)
C41 C42 C43 127.6(2)
C42 C43 C46 108.1(2)
C42 C43 C44 109.4(2)
C46 C43 C44 108.2(3)
C42 C43 C45 112.9(2)
C46 C43 C45 107.8(3)
C44 C43 C45 110.3(2)
C43 C44 H44A 109.5
C43 C44 H44B 109.5
H44A C44 H44B 109.5
C43 C44 H44C 109.5
H44A C44 H44C 109.5
H44B C44 H44C 109.5
C43 C45 H45A 109.5
C43 C45 H45B 109.5
H45A C45 H45B 109.5
C43 C45 H45C 109.5
H45A C45 H45C 109.5
H45B C45 H45C 109.5
C43 C46 H46A 109.5
C43 C46 H46B 109.5
H46A C46 H46B 109.5
C43 C46 H46C 109.5
H46A C46 H46C 109.5
H46B C46 H46C 109.5
N8 C47 C48 111.9(2)
N8 C47 H47A 109.2
C48 C47 H47A 109.2
N8 C47 H47B 109.2
C48 C47 H47B 109.2
H47A C47 H47B 107.9
C47 C48 C49 111.9(3)
C47 C48 H48A 109.2
C49 C48 H48A 109.2
C47 C48 H48B 109.2
C49 C48 H48B 109.2
H48A C48 H48B 107.9
C50 C49 C48 110.7(3)
C50 C49 H49A 109.5
C48 C49 H49A 109.5
C50 C49 H49B 109.5
C48 C49 H49B 109.5
H49A C49 H49B 108.1
C49 C50 H50A 109.5
C49 C50 H50B 109.5
H50A C50 H50B 109.5
C49 C50 H50C 109.5
H50A C50 H50C 109.5
H50B C50 H50C 109.5
N10 C51 C52 115.4(2)
N10 C51 H51A 108.4
C52 C51 H51A 108.4
N10 C51 H51B 108.4
C52 C51 H51B 108.4
H51A C51 H51B 107.5
C51 C52 C53 108.5(2)
C51 C52 H52A 110.0
C53 C52 H52A 110.0
C51 C52 H52B 110.0
C53 C52 H52B 110.0
H52A C52 H52B 108.4
C54 C53 C52 113.6(3)
C54 C53 H53A 108.8
C52 C53 H53A 108.8
C54 C53 H53B 108.8
C52 C53 H53B 108.8
H53A C53 H53B 107.7
C53 C54 H54A 109.5
C53 C54 H54B 109.5
H54A C54 H54B 109.5
C53 C54 H54C 109.5
H54A C54 H54C 109.5
H54B C54 H54C 109.5
C1 N1 C5 119.4(2)
C1 N1 Fe6 119.87(17)
C5 N1 Fe6 120.69(16)
C6 N2 N3 105.2(2)
C6 N2 Fe6 112.90(16)
N3 N2 Fe6 141.92(17)
N2 N3 C8 111.8(2)
N2 N3 C20 117.0(2)
C8 N3 C20 131.2(2)
C13 N4 N5 105.4(2)
C13 N4 Fe6 113.25(16)
N5 N4 Fe6 141.24(17)
N4 N5 C15 111.6(2)
N4 N5 C24 116.5(2)
C15 N5 C24 131.8(2)
C28 N6 C32 119.5(2)
C28 N6 Fe5 120.25(17)
C32 N6 Fe5 120.22(17)
C33 N7 N8 105.1(2)
C33 N7 Fe5 113.01(16)
N8 N7 Fe5 141.70(17)
N7 N8 C35 111.8(2)
N7 N8 C47 116.9(2)
C35 N8 C47 131.1(2)
C40 N9 N10 105.0(2)
C40 N9 Fe5 112.26(16)
N10 N9 Fe5 142.68(17)
N9 N10 C42 111.9(2)
N9 N10 C51 116.7(2)
C42 N10 C51 130.9(2)
N6 Fe5 N7 74.30(8)
N6 Fe5 N9 74.16(8)
N7 Fe5 N9 148.45(8)
N6 Fe5 Br3 116.87(6)
N7 Fe5 Br3 94.48(6)
N9 Fe5 Br3 100.23(6)
N6 Fe5 Br4 120.93(6)
N7 Fe5 Br4 100.96(6)
N9 Fe5 Br4 94.57(6)
Br3 Fe5 Br4 122.19(2)
N1 Fe6 N2 74.43(8)
N1 Fe6 N4 73.68(8)
N2 Fe6 N4 148.01(8)
N1 Fe6 Br1 117.99(6)
N2 Fe6 Br1 102.01(6)
N4 Fe6 Br1 95.11(5)
N1 Fe6 Br2 122.49(6)
N2 Fe6 Br2 94.42(5)
N4 Fe6 Br2 100.40(6)
Br1 Fe6 Br2 119.513(19)

loop_
_geom_bond_atom_site_label_1
_geom_bond_atom_site_label_2
_geom_bond_distance
C1 N1 1.347(3)
C1 C2 1.395(4)
C1 C6 1.463(4)
C2 C3 1.387(4)
C2 H2 0.9500
C3 C4 1.386(4)
C3 H3 0.9500
C4 C5 1.388(4)
C4 H4 0.9500
C5 N1 1.348(3)
C5 C13 1.462(3)
C6 N2 1.341(3)
C6 C7 1.395(3)
C7 C8 1.382(4)
C7 H7 0.9500
C8 N3 1.361(3)
C8 C9 1.524(3)
C9 C12 1.537(4)
C9 C10 1.541(4)
C9 C11 1.542(4)
C10 H10A 0.9800
C10 H10B 0.9800
C10 H10C 0.9800
C11 H11A 0.9800
C11 H11B 0.9800
C11 H11C 0.9800
C12 H12A 0.9800
C12 H12B 0.9800
C12 H12C 0.9800
C13 N4 1.338(3)
C13 C14 1.396(3)
C14 C15 1.378(4)
C14 H14 0.9500
C15 N5 1.363(3)
C15 C16 1.528(3)
C16 C18 1.537(4)
C16 C17 1.538(4)
C16 C19 1.541(4)
C17 H17A 0.9800
C17 H17B 0.9800
C17 H17C 0.9800
C18 H18A 0.9800
C18 H18B 0.9800
C18 H18C 0.9800
C19 H19A 0.9800
C19 H19B 0.9800
C19 H19C 0.9800
C20 N3 1.471(3)
C20 C21 1.520(4)
C20 H20A 0.9900
C20 H20B 0.9900
C21 C22 1.522(4)
C21 H21A 0.9900
C21 H21B 0.9900
C22 C23 1.518(5)
C22 H22A 0.9900
C22 H22B 0.9900
C23 H23A 0.9800
C23 H23B 0.9800
C23 H23C 0.9800
C24 N5 1.466(3)
C24 C25 1.519(4)
C24 H24A 0.9900
C24 H24B 0.9900
C25 C26 1.537(5)
C25 H25A 0.9900
C25 H25B 0.9900
C26 C27 1.483(6)
C26 H26A 0.9900
C26 H26B 0.9900
C27 H27A 0.9800
C27 H27B 0.9800
C27 H27C 0.9800
C28 N6 1.344(3)
C28 C29 1.395(4)
C28 C33 1.464(4)
C29 C30 1.386(4)
C29 H29 0.9500
C30 C31 1.386(4)
C30 H30 0.9500
C31 C32 1.390(4)
C31 H31 0.9500
C32 N6 1.350(3)
C32 C40 1.462(4)
C33 N7 1.338(3)
C33 C34 1.393(4)
C34 C35 1.380(4)
C34 H34 0.9500
C35 N8 1.362(3)
C35 C36 1.524(4)
C36 C37 1.533(4)
C36 C38 1.536(4)
C36 C39 1.537(4)
C37 H37A 0.9800
C37 H37B 0.9800
C37 H37C 0.9800
C38 H38A 0.9800
C38 H38B 0.9800
C38 H38C 0.9800
C39 H39A 0.9800
C39 H39B 0.9800
C39 H39C 0.9800
C40 N9 1.340(3)
C40 C41 1.392(4)
C41 C42 1.382(4)
C41 H41 0.9500
C42 N10 1.365(4)
C42 C43 1.523(4)
C43 C46 1.533(4)
C43 C44 1.538(4)
C43 C45 1.540(4)
C44 H44A 0.9800
C44 H44B 0.9800
C44 H44C 0.9800
C45 H45A 0.9800
C45 H45B 0.9800
C45 H45C 0.9800
C46 H46A 0.9800
C46 H46B 0.9800
C46 H46C 0.9800
C47 N8 1.465(3)
C47 C48 1.516(4)
C47 H47A 0.9900
C47 H47B 0.9900
C48 C49 1.521(4)
C48 H48A 0.9900
C48 H48B 0.9900
C49 C50 1.510(5)
C49 H49A 0.9900
C49 H49B 0.9900
C50 H50A 0.9800
C50 H50B 0.9800
C50 H50C 0.9800
C51 N10 1.470(3)
C51 C52 1.521(4)
C51 H51A 0.9900
C51 H51B 0.9900
C52 C53 1.541(4)
C52 H52A 0.9900
C52 H52B 0.9900
C53 C54 1.506(5)
C53 H53A 0.9900
C53 H53B 0.9900
C54 H54A 0.9800
C54 H54B 0.9800
C54 H54C 0.9800
N1 Fe6 2.117(2)
N2 N3 1.356(3)
N2 Fe6 2.262(2)
N4 N5 1.354(3)
N4 Fe6 2.285(2)
N6 Fe5 2.106(2)
N7 N8 1.356(3)
N7 Fe5 2.270(2)
N9 N10 1.355(3)
N9 Fe5 2.298(2)
Fe5 Br3 2.4461(5)
Fe5 Br4 2.4476(5)
Fe6 Br1 2.4511(5)
Fe6 Br2 2.4537(5)

loop_
_geom_torsion_atom_site_label_1
_geom_torsion_atom_site_label_2
_geom_torsion_atom_site_label_3
_geom_torsion_atom_site_label_4
_geom_torsion
N1 C1 C2 C3 -2.8(4)
C6 C1 C2 C3 172.7(2)
C1 C2 C3 C4 2.2(4)
C2 C3 C4 C5 0.3(4)
C3 C4 C5 N1 -2.6(4)
C3 C4 C5 C13 177.0(2)
N1 C1 C6 N2 3.4(3)
C2 C1 C6 N2 -172.4(2)
N1 C1 C6 C7 175.7(3)
C2 C1 C6 C7 -0.1(4)
N2 C6 C7 C8 1.3(3)
C1 C6 C7 C8 -171.4(3)
C6 C7 C8 N3 -0.9(3)
C6 C7 C8 C9 174.8(2)
N3 C8 C9 C12 -52.9(4)
C7 C8 C9 C12 132.2(3)
N3 C8 C9 C10 -172.3(3)
C7 C8 C9 C10 12.9(4)
N3 C8 C9 C11 70.0(3)
C7 C8 C9 C11 -104.9(3)
N1 C5 C13 N4 -3.2(3)
C4 C5 C13 N4 177.2(2)
N1 C5 C13 C14 173.1(2)
C4 C5 C13 C14 -6.5(4)
N4 C13 C14 C15 0.6(3)
C5 C13 C14 C15 -175.9(3)
C13 C14 C15 N5 -0.7(3)
C13 C14 C15 C16 177.2(3)
N5 C15 C16 C18 69.8(4)
C14 C15 C16 C18 -107.7(3)
N5 C15 C16 C17 -172.3(3)
C14 C15 C16 C17 10.1(4)
N5 C15 C16 C19 -53.2(4)
C14 C15 C16 C19 129.2(3)
N3 C20 C21 C22 173.8(2)
C20 C21 C22 C23 175.2(2)
N5 C24 C25 C26 165.0(3)
C24 C25 C26 C27 -177.7(3)
N6 C28 C29 C30 1.8(4)
C33 C28 C29 C30 -175.2(2)
C28 C29 C30 C31 -0.1(4)
C29 C30 C31 C32 -1.8(4)
C30 C31 C32 N6 2.1(4)
C30 C31 C32 C40 -175.5(2)
N6 C28 C33 N7 -0.9(3)
C29 C28 C33 N7 176.4(2)
N6 C28 C33 C34 -173.8(3)
C29 C28 C33 C34 3.5(4)
N7 C33 C34 C35 -1.5(3)
C28 C33 C34 C35 171.7(3)
C33 C34 C35 N8 1.3(3)
C33 C34 C35 C36 -174.0(3)
N8 C35 C36 C37 58.9(4)
C34 C35 C36 C37 -126.7(3)
N8 C35 C36 C38 -64.3(4)
C34 C35 C36 C38 110.1(3)
N8 C35 C36 C39 178.1(3)
C34 C35 C36 C39 -7.5(4)
N6 C32 C40 N9 -1.5(3)
C31 C32 C40 N9 176.4(2)
N6 C32 C40 C41 -176.2(3)
C31 C32 C40 C41 1.6(4)
N9 C40 C41 C42 -0.9(3)
C32 C40 C41 C42 174.2(3)
C40 C41 C42 N10 0.6(3)
C40 C41 C42 C43 -175.3(3)
N10 C42 C43 C46 169.0(3)
C41 C42 C43 C46 -15.9(4)
N10 C42 C43 C44 -73.4(4)
C41 C42 C43 C44 101.7(3)
N10 C42 C43 C45 49.8(4)
C41 C42 C43 C45 -135.1(3)
N8 C47 C48 C49 -177.5(3)
C47 C48 C49 C50 175.3(3)
N10 C51 C52 C53 -174.0(2)
C51 C52 C53 C54 -176.8(3)
C2 C1 N1 C5 0.6(4)
C6 C1 N1 C5 -175.3(2)
C2 C1 N1 Fe6 177.74(18)
C6 C1 N1 Fe6 1.8(3)
C4 C5 N1 C1 2.1(3)
C13 C5 N1 C1 -177.5(2)
C4 C5 N1 Fe6 -174.97(18)
C13 C5 N1 Fe6 5.4(3)
C7 C6 N2 N3 -1.2(3)
C1 C6 N2 N3 172.6(2)
C7 C6 N2 Fe6 179.85(17)
C1 C6 N2 Fe6 -6.4(3)
C6 N2 N3 C8 0.5(3)
Fe6 N2 N3 C8 179.0(2)
C6 N2 N3 C20 -178.2(2)
Fe6 N2 N3 C20 0.3(4)
C7 C8 N3 N2 0.3(3)
C9 C8 N3 N2 -175.5(2)
C7 C8 N3 C20 178.7(2)
C9 C8 N3 C20 3.0(4)
C21 C20 N3 N2 -83.1(3)
C21 C20 N3 C8 98.5(3)
C14 C13 N4 N5 -0.2(3)
C5 C13 N4 N5 176.8(2)
C14 C13 N4 Fe6 -177.17(16)
C5 C13 N4 Fe6 -0.1(3)
C13 N4 N5 C15 -0.3(3)
Fe6 N4 N5 C15 175.3(2)
C13 N4 N5 C24 -177.1(2)
Fe6 N4 N5 C24 -1.5(4)
C14 C15 N5 N4 0.7(3)
C16 C15 N5 N4 -177.3(2)
C14 C15 N5 C24 176.8(3)
C16 C15 N5 C24 -1.1(4)
C25 C24 N5 N4 -81.4(3)
C25 C24 N5 C15 102.6(3)
C29 C28 N6 C32 -1.5(4)
C33 C28 N6 C32 175.8(2)
C29 C28 N6 Fe5 -179.70(19)
C33 C28 N6 Fe5 -2.4(3)
C31 C32 N6 C28 -0.5(4)
C40 C32 N6 C28 177.4(2)
C31 C32 N6 Fe5 177.68(19)
C40 C32 N6 Fe5 -4.5(3)
C34 C33 N7 N8 1.2(3)
C28 C33 N7 N8 -173.1(2)
C34 C33 N7 Fe5 177.58(17)
C28 C33 N7 Fe5 3.3(3)
C33 N7 N8 C35 -0.3(3)
Fe5 N7 N8 C35 -175.0(2)
C33 N7 N8 C47 -176.5(2)
Fe5 N7 N8 C47 8.8(4)
C34 C35 N8 N7 -0.6(3)
C36 C35 N8 N7 174.8(2)
C34 C35 N8 C47 174.9(3)
C36 C35 N8 C47 -9.7(5)
C48 C47 N8 N7 80.5(3)
C48 C47 N8 C35 -94.8(3)
C41 C40 N9 N10 0.7(3)
C32 C40 N9 N10 -175.0(2)
C41 C40 N9 Fe5 -178.41(17)
C32 C40 N9 Fe5 5.9(3)
C40 N9 N10 C42 -0.3(3)
Fe5 N9 N10 C42 178.4(2)
C40 N9 N10 C51 172.4(2)
Fe5 N9 N10 C51 -8.9(4)
C41 C42 N10 N9 -0.2(3)
C43 C42 N10 N9 175.7(2)
C41 C42 N10 C51 -171.6(3)
C43 C42 N10 C51 4.4(5)
C52 C51 N10 N9 84.2(3)
C52 C51 N10 C42 -104.8(3)
